data_4002524
loop_
_publ_author_name
'Levasseur, S.'
'Menetrier, M.'
'Delmas, C.'

_publ_section_title
;
 On the dual effect of Mg doping in Li Co O2 and Li1+d Co O2: structural,
 electronic properties and (7)Li MAS NMR studies
;
_journal_name_full 'Chemistry of Materials (1,1989-)'
_journal_page_first 3584
_journal_page_last 3590
_journal_volume 14
_journal_year 2002
_chemical_formula_sum 'Co0.94 Li Mg0.06 O2'
_chemical_name_systematic 'Li (Co0.94 Mg0.06) O2'
_space_group_IT_number 166
_symmetry_space_group_name_Hall '-R 3 2"'
_symmetry_space_group_name_H-M 'R -3 m :H'
_cell_angle_alpha 90
_cell_angle_beta 90
_cell_angle_gamma 120
_cell_formula_units_Z 3
_cell_length_a 2.8212
_cell_length_b 2.8212
_cell_length_c 14.082
_cell_volume 97.065
_citation_journal_id_ASTM CMATEX
_cod_data_source_file Levasseur_CMATEX_2002_1666.cif
_cod_data_source_block Co0.94Li1Mg0.06O2
_cod_original_formula_sum 'Co0.94 Li1 Mg0.06 O2'
_cod_database_code 4002524

loop_
_symmetry_equiv_pos_as_xyz
x,y,z
-y,x-y,z
-x+y,-x,z
y,x,-z
-x,-x+y,-z
x-y,-y,-z
-x,-y,-z
y,-x+y,-z
x-y,x,-z
-y,-x,z
x,x-y,z
-x+y,y,z
x+2/3,y+1/3,z+1/3
-y+2/3,x-y+1/3,z+1/3
-x+y+2/3,-x+1/3,z+1/3
y+2/3,x+1/3,-z+1/3
-x+2/3,-x+y+1/3,-z+1/3
x-y+2/3,-y+1/3,-z+1/3
-x+2/3,-y+1/3,-z+1/3
y+2/3,-x+y+1/3,-z+1/3
x-y+2/3,x+1/3,-z+1/3
-y+2/3,-x+1/3,z+1/3
x+2/3,x-y+1/3,z+1/3
-x+y+2/3,y+1/3,z+1/3
x+1/3,y+2/3,z+2/3
-y+1/3,x-y+2/3,z+2/3
-x+y+1/3,-x+2/3,z+2/3
y+1/3,x+2/3,-z+2/3
-x+1/3,-x+y+2/3,-z+2/3
x-y+1/3,-y+2/3,-z+2/3
-x+1/3,-y+2/3,-z+2/3
y+1/3,-x+y+2/3,-z+2/3
x-y+1/3,x+2/3,-z+2/3
-y+1/3,-x+2/3,z+2/3
x+1/3,x-y+2/3,z+2/3
-x+y+1/3,y+2/3,z+2/3

loop_
_atom_site_label
_atom_site_type_symbol
_atom_site_fract_x
_atom_site_fract_y
_atom_site_fract_z
_atom_site_occupancy
_atom_site_U_iso_or_equiv
Co1 Co+3 0 0 0 0.94 0.0
Li1 Li+1 0 0 0.5 1 0.0
O1 O-2 0 0 0.2601 1 0.0
Mg1 Mg+2 0 0 0 0.06 0.0
